data_2018349
loop_
_publ_author_name
'Mazaj, Matjaz'
'Kaucic, Venceslav'
'Golobic, Amalija'
'Zabukovec Logar, Natasa'

_publ_section_title
;
 A new layered Ca--succinate coordination polymer
;
_journal_coeditor_code KU3053
_journal_issue 1
_journal_name_full 'Acta Crystallographica Section C'
_journal_page_first m4
_journal_page_last m6
_journal_paper_doi 10.1107/S0108270111051559
_journal_volume 68
_journal_year 2012
_chemical_formula_iupac '[Ca (C4 H4 O4)]'
_chemical_formula_moiety 'C4 H4 Ca1 O4'
_chemical_formula_sum 'C4 H4 Ca O4'
_chemical_formula_weight 156.15
_chemical_name_systematic
;
poly[\m~3~-succinato-calcium(II)]
;
_space_group_IT_number 14
_symmetry_cell_setting monoclinic
_symmetry_space_group_name_Hall '-P 2ybc'
_symmetry_space_group_name_H-M 'P 1 21/c 1'
_atom_sites_solution_hydrogens geom
_atom_sites_solution_primary direct
_atom_sites_solution_secondary difmap
_audit_creation_method SHELXL97
_cell_angle_alpha 90.00
_cell_angle_beta 95.9450(15)
_cell_angle_gamma 90.00
_cell_formula_units_Z 8
_cell_length_a 5.88600(10)
_cell_length_b 11.2117(3)
_cell_length_c 17.0754(4)
_cell_measurement_reflns_used 2705
_cell_measurement_temperature 293(2)
_cell_measurement_theta_max 27.48
_cell_measurement_theta_min 1.00
_cell_volume 1120.78(4)
_computing_cell_refinement 'DENZO-SMN (Otwinowski & Minor, 1997)'
_computing_data_collection 'COLLECT (Bruker Nonius, 2000)'
_computing_data_reduction 'DENZO-SMN (Otwinowski & Minor, 1997)'
_computing_molecular_graphics 'DIAMOND (Brandenburg, 2010)'
_computing_publication_material 'publCIF (Westrip, 2010)'
_computing_structure_refinement 'SHELXL97 (Sheldrick, 2008)'
_computing_structure_solution 'SHELXS97 (Sheldrick, 2008)'
_diffrn_ambient_temperature 293(2)
_diffrn_measured_fraction_theta_full 0.998
_diffrn_measured_fraction_theta_max 0.998
_diffrn_measurement_device_type 'Nonius KappaCCD area-detector'
_diffrn_measurement_method '\f and \w scans'
_diffrn_radiation_monochromator graphite
_diffrn_radiation_source 'fine-focus sealed tube'
_diffrn_radiation_type MoK\a
_diffrn_radiation_wavelength 0.71073
_diffrn_reflns_av_R_equivalents 0.0138
_diffrn_reflns_av_sigmaI/netI 0.0202
_diffrn_reflns_limit_h_max 7
_diffrn_reflns_limit_h_min -7
_diffrn_reflns_limit_k_max 14
_diffrn_reflns_limit_k_min -14
_diffrn_reflns_limit_l_max 22
_diffrn_reflns_limit_l_min -22
_diffrn_reflns_number 4997
_diffrn_reflns_theta_full 27.48
_diffrn_reflns_theta_max 27.48
_diffrn_reflns_theta_min 3.01
_exptl_absorpt_coefficient_mu 1.048
_exptl_absorpt_correction_T_max 0.9793
_exptl_absorpt_correction_T_min 0.7439
_exptl_absorpt_correction_type multi-scan
_exptl_absorpt_process_details '(DENZO-SMN; Otwinowski & Minor, 1997)'
_exptl_crystal_colour colourless
_exptl_crystal_density_diffrn 1.851
_exptl_crystal_density_method 'not measured'
_exptl_crystal_description plate-like
_exptl_crystal_F_000 640
_exptl_crystal_size_max 0.30
_exptl_crystal_size_mid 0.30
_exptl_crystal_size_min 0.02
_refine_diff_density_max 0.947
_refine_diff_density_min -0.559
_refine_ls_extinction_method none
_refine_ls_goodness_of_fit_ref 0.993
_refine_ls_hydrogen_treatment refall
_refine_ls_matrix_type full
_refine_ls_number_parameters 195
_refine_ls_number_reflns 2567
_refine_ls_number_restraints 0
_refine_ls_restrained_S_all 0.993
_refine_ls_R_factor_all 0.0446
_refine_ls_R_factor_gt 0.0348
_refine_ls_shift/su_max 0.000
_refine_ls_shift/su_mean 0.000
_refine_ls_structure_factor_coef Fsqd
_refine_ls_weighting_details 'calc w = 1/[\s^2^(Fo^2^)+(0.0808P)^2^+0.1895P] where P=(Fo^2^+2Fc^2^)/3'
_refine_ls_weighting_scheme calc
_refine_ls_wR_factor_gt 0.0996
_refine_ls_wR_factor_ref 0.1086
_reflns_number_gt 2096
_reflns_number_total 2567
_reflns_threshold_expression I>2\s(I)
_cod_data_source_file ku3053.cif
_cod_data_source_block I
_cod_original_sg_symbol_H-M 'P 21/c'
_cod_original_formula_sum 'C4 H4 Ca1 O4'
_cod_database_code 2018349
_cod_database_fobs_code 2018349

loop_
_symmetry_equiv_pos_as_xyz
'x, y, z'
'-x, y+1/2, -z+1/2'
'-x, -y, -z'
'x, -y-1/2, z-1/2'

loop_
_atom_site_type_symbol
_atom_site_label
_atom_site_fract_x
_atom_site_fract_y
_atom_site_fract_z
_atom_site_U_iso_or_equiv
_atom_site_adp_type
_atom_site_calc_flag
_atom_site_occupancy
_atom_site_symmetry_multiplicity
Ca Ca1 0.21306(5) 0.56909(3) 0.185162(19) 0.01560(14) Uani d 1 1
Ca Ca2 0.28839(5) 0.27309(3) 0.316014(19) 0.01573(14) Uani d 1 1
O O1 0.1722(2) 1.09158(12) 0.37734(8) 0.0241(3) Uani d 1 1
O O2 0.5089(2) 0.99948(13) 0.38864(8) 0.0274(3) Uani d 1 1
O O3 -0.0738(2) 0.87384(12) 0.29840(8) 0.0282(3) Uani d 1 1
O O4 0.0504(2) 0.69623(11) 0.27102(7) 0.0205(3) Uani d 1 1
O O5 1.0192(2) 0.34454(13) 0.39387(8) 0.0294(3) Uani d 1 1
O O6 0.6808(2) 0.25373(12) 0.37624(7) 0.0225(3) Uani d 1 1
O O7 0.5521(2) 0.64704(11) 0.27198(7) 0.0199(3) Uani d 1 1
O O8 0.4234(2) 0.47090(12) 0.30160(8) 0.0276(3) Uani d 1 1
C C1 0.3024(3) 1.00470(15) 0.39902(10) 0.0177(4) Uani d 1 1
C C2 0.2035(3) 0.89929(16) 0.43968(10) 0.0201(4) Uani d 1 1
C C3 0.2142(4) 0.78654(17) 0.39078(12) 0.0239(4) Uani d 1 1
C C4 0.0550(3) 0.78576(15) 0.31555(10) 0.0173(4) Uani d 1 1
C C5 0.8109(3) 0.33934(15) 0.40094(10) 0.0173(3) Uani d 1 1
C C6 0.7070(3) 0.44431(16) 0.44085(10) 0.0193(4) Uani d 1 1
C C7 0.7159(3) 0.55767(16) 0.39201(11) 0.0209(4) Uani d 1 1
C C8 0.5549(3) 0.55807(15) 0.31726(10) 0.0174(4) Uani d 1 1
H H61 0.798(4) 0.457(2) 0.4890(14) 0.029(6) Uiso d 1 1
H H62 0.553(4) 0.423(2) 0.4489(12) 0.032(6) Uiso d 1 1
H H71 0.690(4) 0.629(2) 0.4236(14) 0.031(6) Uiso d 1 1
H H21 0.297(3) 0.8905(17) 0.4894(12) 0.015(5) Uiso d 1 1
H H31 0.357(5) 0.771(3) 0.3772(16) 0.051(9) Uiso d 1 1
H H22 0.055(4) 0.917(2) 0.4484(12) 0.026(5) Uiso d 1 1
H H32 0.173(4) 0.716(2) 0.4210(15) 0.037(6) Uiso d 1 1
H H72 0.863(5) 0.573(2) 0.3799(14) 0.039(7) Uiso d 1 1

loop_
_atom_site_aniso_label
_atom_site_aniso_U_11
_atom_site_aniso_U_22
_atom_site_aniso_U_33
_atom_site_aniso_U_12
_atom_site_aniso_U_13
_atom_site_aniso_U_23
Ca1 0.0120(2) 0.0131(2) 0.0215(2) -0.00025(11) 0.00086(14) 0.00022(12)
Ca2 0.0122(2) 0.0130(2) 0.0219(2) -0.00021(11) 0.00093(15) -0.00055(12)
O1 0.0212(7) 0.0174(6) 0.0324(7) -0.0011(5) -0.0026(5) 0.0047(5)
O2 0.0187(7) 0.0292(7) 0.0351(7) -0.0021(5) 0.0070(6) 0.0049(6)
O3 0.0287(7) 0.0195(7) 0.0335(7) 0.0091(5) -0.0112(6) -0.0050(6)
O4 0.0183(6) 0.0173(6) 0.0256(6) 0.0018(5) 0.0006(5) -0.0041(5)
O5 0.0192(7) 0.0285(7) 0.0416(8) 0.0006(5) 0.0087(6) -0.0075(6)
O6 0.0202(7) 0.0165(6) 0.0299(7) 0.0014(5) -0.0012(5) -0.0039(5)
O7 0.0178(6) 0.0168(6) 0.0248(6) -0.0013(5) 0.0006(5) 0.0048(5)
O8 0.0266(7) 0.0200(7) 0.0336(7) -0.0087(5) -0.0092(6) 0.0044(5)
C1 0.0178(9) 0.0180(8) 0.0169(8) -0.0025(7) -0.0002(6) -0.0020(7)
C2 0.0234(9) 0.0192(9) 0.0173(8) -0.0038(7) 0.0012(7) 0.0013(7)
C3 0.0255(10) 0.0166(9) 0.0273(10) 0.0004(7) -0.0082(8) 0.0002(7)
C4 0.0142(8) 0.0154(8) 0.0220(9) -0.0007(6) 0.0010(7) 0.0013(6)
C5 0.0164(8) 0.0158(8) 0.0194(8) 0.0029(6) 0.0004(6) -0.0006(7)
C6 0.0205(9) 0.0184(8) 0.0188(8) 0.0019(7) 0.0016(7) -0.0007(7)
C7 0.0217(10) 0.0143(9) 0.0256(9) -0.0013(7) -0.0028(7) 0.0011(7)
C8 0.0141(8) 0.0142(8) 0.0236(9) 0.0004(6) 0.0004(6) -0.0008(6)

loop_
_atom_type_symbol
_atom_type_description
_atom_type_scat_dispersion_real
_atom_type_scat_dispersion_imag
_atom_type_scat_source
C C 0.0030 0.0020 'International Tables Vol C Tables 4.2.6.8 and 6.1.1.4'
H H 0.0000 0.0000 'International Tables Vol C Tables 4.2.6.8 and 6.1.1.4'
Ca Ca 0.2260 0.3060 'International Tables Vol C Tables 4.2.6.8 and 6.1.1.4'
O O 0.0110 0.0060 'International Tables Vol C Tables 4.2.6.8 and 6.1.1.4'

loop_
_geom_angle_atom_site_label_1
_geom_angle_atom_site_label_2
_geom_angle_atom_site_label_3
_geom_angle_site_symmetry_1
_geom_angle_site_symmetry_3
_geom_angle
O2 Ca1 O4 2_645 . 156.46(5)
O2 Ca1 O3 2_645 2_545 91.48(5)
O4 Ca1 O3 . 2_545 108.83(5)
O2 Ca1 O1 2_645 2_545 118.75(5)
O4 Ca1 O1 . 2_545 77.61(4)
O3 Ca1 O1 2_545 2_545 80.10(5)
O2 Ca1 O6 2_645 2_655 79.84(5)
O4 Ca1 O6 . 2_655 83.73(4)
O3 Ca1 O6 2_545 2_655 161.30(5)
O1 Ca1 O6 2_545 2_655 89.54(5)
O2 Ca1 O8 2_645 . 87.96(5)
O4 Ca1 O8 . . 88.32(5)
O3 Ca1 O8 2_545 . 69.24(4)
O1 Ca1 O8 2_545 . 139.96(5)
O6 Ca1 O8 2_655 . 126.34(4)
O2 Ca1 O7 2_645 . 82.82(5)
O4 Ca1 O7 . . 76.61(4)
O3 Ca1 O7 2_545 . 121.01(4)
O1 Ca1 O7 2_545 . 150.98(4)
O6 Ca1 O7 2_655 . 74.62(4)
O8 Ca1 O7 . . 51.98(4)
O2 Ca1 C8 2_645 . 86.30(5)
O4 Ca1 C8 . . 80.28(5)
O3 Ca1 C8 2_545 . 95.19(5)
O1 Ca1 C8 2_545 . 154.43(5)
O6 Ca1 C8 2_655 . 100.68(5)
O8 Ca1 C8 . . 25.97(5)
O7 Ca1 C8 . . 26.08(4)
O5 Ca2 O7 1_455 2_645 157.82(5)
O5 Ca2 O8 1_455 . 89.57(5)
O7 Ca2 O8 2_645 . 109.74(5)
O5 Ca2 O1 1_455 1_545 78.55(5)
O7 Ca2 O1 2_645 1_545 85.40(4)
O8 Ca2 O1 . 1_545 160.39(5)
O5 Ca2 O6 1_455 . 117.61(5)
O7 Ca2 O6 2_645 . 77.92(4)
O8 Ca2 O6 . . 79.31(5)
O1 Ca2 O6 1_545 . 92.32(4)
O5 Ca2 O3 1_455 2_545 88.38(5)
O7 Ca2 O3 2_645 2_545 88.55(5)
O8 Ca2 O3 . 2_545 69.07(4)
O1 Ca2 O3 1_545 2_545 125.38(4)
O6 Ca2 O3 . 2_545 138.94(5)
O5 Ca2 O4 1_455 2_545 84.83(5)
O7 Ca2 O4 2_645 2_545 76.03(4)
O8 Ca2 O4 . 2_545 120.80(4)
O1 Ca2 O4 1_545 2_545 74.04(4)
O6 Ca2 O4 . 2_545 151.38(4)
O3 Ca2 O4 2_545 2_545 51.92(4)
O5 Ca2 C4 1_455 2_545 87.94(5)
O7 Ca2 C4 2_645 2_545 79.80(5)
O8 Ca2 C4 . 2_545 95.09(5)
O1 Ca2 C4 1_545 2_545 99.96(5)
O6 Ca2 C4 . 2_545 153.55(5)
O3 Ca2 C4 2_545 2_545 26.03(4)
O4 Ca2 C4 2_545 2_545 26.00(4)
C1 O1 Ca1 . 2 123.96(11)
C1 O1 Ca2 . 1_565 125.57(11)
Ca1 O1 Ca2 2 1_565 101.01(5)
C1 O2 Ca1 . 2_655 145.06(12)
C4 O3 Ca1 . 2 154.85(12)
C4 O3 Ca2 . 2 94.07(10)
Ca1 O3 Ca2 2 2 111.09(5)
C4 O4 Ca1 . . 152.55(11)
C4 O4 Ca2 . 2 92.86(10)
Ca1 O4 Ca2 . 2 101.01(5)
C5 O5 Ca2 . 1_655 141.15(12)
C5 O6 Ca1 . 2_645 127.77(11)
C5 O6 Ca2 . . 125.73(11)
Ca1 O6 Ca2 2_645 . 99.69(5)
C8 O7 Ca2 . 2_655 153.47(11)
C8 O7 Ca1 . . 92.61(10)
Ca2 O7 Ca1 2_655 . 100.29(4)
C8 O8 Ca2 . . 155.18(12)
C8 O8 Ca1 . . 94.04(11)
Ca2 O8 Ca1 . . 110.58(5)
O2 C1 O1 . . 124.18(16)
O2 C1 C2 . . 117.01(16)
O1 C1 C2 . . 118.81(15)
C1 C2 C3 . . 110.89(15)
C1 C2 H21 . . 105.6(12)
C3 C2 H21 . . 110.0(12)
C1 C2 H22 . . 108.3(14)
C3 C2 H22 . . 111.2(15)
H21 C2 H22 . . 110.6(18)
C4 C3 C2 . . 114.50(15)
C4 C3 H31 . . 107.4(17)
C2 C3 H31 . . 112.5(18)
C4 C3 H32 . . 105.8(15)
C2 C3 H32 . . 110.7(15)
H31 C3 H32 . . 105(2)
O4 C4 O3 . . 120.67(16)
O4 C4 C3 . . 119.44(15)
O3 C4 C3 . . 119.89(16)
O4 C4 Ca2 . 2 61.14(9)
O3 C4 Ca2 . 2 59.91(9)
C3 C4 Ca2 . 2 173.06(13)
O5 C5 O6 . . 124.61(16)
O5 C5 C6 . . 116.96(16)
O6 C5 C6 . . 118.43(15)
C5 C6 C7 . . 111.23(14)
C5 C6 H61 . . 106.7(14)
C7 C6 H61 . . 107.8(14)
C5 C6 H62 . . 107.8(14)
C7 C6 H62 . . 111.6(14)
H61 C6 H62 . . 111.6(19)
C8 C7 C6 . . 114.24(15)
C8 C7 H71 . . 109.8(13)
C6 C7 H71 . . 111.3(13)
C8 C7 H72 . . 109.4(15)
C6 C7 H72 . . 111.6(15)
H71 C7 H72 . . 100(2)
O8 C8 O7 . . 121.04(17)
O8 C8 C7 . . 119.76(16)
O7 C8 C7 . . 119.19(15)
O8 C8 Ca1 . . 59.99(9)
O7 C8 Ca1 . . 61.31(9)
C7 C8 Ca1 . . 173.89(13)

loop_
_geom_bond_atom_site_label_1
_geom_bond_atom_site_label_2
_geom_bond_site_symmetry_2
_geom_bond_distance
_geom_bond_publ_flag
Ca1 O2 2_645 2.3027(13) yes
Ca1 O4 . 2.3215(12) yes
Ca1 O3 2_545 2.3646(13) yes
Ca1 O1 2_545 2.4171(13) yes
Ca1 O6 2_655 2.4312(13) yes
Ca1 O8 . 2.4876(13) yes
Ca1 O7 . 2.5162(12) yes
Ca1 C8 . 2.8655(18) ?
Ca2 O5 1_455 2.3144(13) yes
Ca2 O7 2_645 2.3300(12) yes
Ca2 O8 . 2.3774(13) yes
Ca2 O1 1_545 2.4197(13) yes
Ca2 O6 . 2.4387(13) yes
Ca2 O3 2_545 2.4855(13) yes
Ca2 O4 2_545 2.5126(13) yes
Ca2 C4 2_545 2.8654(18) ?
O1 C1 . 1.271(2) ?
O1 Ca1 2 2.4171(13) ?
O1 Ca2 1_565 2.4197(13) ?
O2 C1 . 1.248(2) ?
O2 Ca1 2_655 2.3027(13) ?
O3 C4 . 1.260(2) ?
O3 Ca1 2 2.3646(13) ?
O3 Ca2 2 2.4855(13) ?
O4 C4 . 1.258(2) ?
O4 Ca2 2 2.5126(12) ?
O5 C5 . 1.245(2) ?
O5 Ca2 1_655 2.3144(13) ?
O6 C5 . 1.273(2) ?
O6 Ca1 2_645 2.4312(13) ?
O7 C8 . 1.261(2) ?
O7 Ca2 2_655 2.3300(12) ?
O8 C8 . 1.258(2) ?
C1 C2 . 1.517(2) ?
C2 C3 . 1.520(3) ?
C2 H21 . 0.97(2) ?
C2 H22 . 0.93(2) ?
C3 C4 . 1.510(3) ?
C3 H31 . 0.92(3) ?
C3 H32 . 0.99(3) ?
C4 Ca2 2 2.8654(18) ?
C5 C6 . 1.520(2) ?
C6 C7 . 1.524(2) ?
C6 H61 . 0.94(2) ?
C6 H62 . 0.96(2) ?
C7 C8 . 1.509(2) ?
C7 H71 . 0.98(2) ?
C7 H72 . 0.93(3) ?

loop_
_geom_hbond_atom_site_label_D
_geom_hbond_atom_site_label_H
_geom_hbond_atom_site_label_A
_geom_hbond_site_symmetry_A
_geom_hbond_distance_DH
_geom_hbond_distance_HA
_geom_hbond_distance_DA
_geom_hbond_angle_DHA
_geom_hbond_publ_flag
C3 H31 O7 . 0.91(4) 2.63(3) 3.370(3) 139(3) yes
C2 H21 O2 3_676 0.97(2) 2.59(2) 3.424(2) 144(2) yes
C2 H21 O6 3_666 0.97(2) 2.79(2) 3.584(2) 140(2) yes
C7 H72 O4 1_655 0.92(3) 2.67(3) 3.376(3) 135(2) yes
